data_7203881
loop_
_publ_author_name
'Tapuhi, Yitzhak'
'Rachel Suissa, Michal'
'Cohen, Shmuel'
'Biedermann, P. Ulrich'
'Levy, Amalia'
'Agranat, Israel'

_publ_contact_author
;
Israel Agranat, Department of Organic Chemistry, 
The Hebrew University of Jerusalem, Jerusalem 91904
;
_publ_section_title
;
 The stereochemistry of overcrowded homomerous bistricyclic aromatic
 enes with alkylidene bridges
;
_journal_issue 1
_journal_name_full 'Journal of the Chemical Society, Perkin Transactions 2'
_journal_page_first 93
_journal_paper_doi 10.1039/a906696i
_journal_year 2000
_chemical_compound_source 'Rachel Suissa'
_chemical_formula_moiety 1/2(C31H28*C6H6)
_chemical_formula_weight 245.34
_space_group_IT_number 14
_symmetry_cell_setting monoclinic
_symmetry_Int_Tables_number 14
_symmetry_space_group_name_Hall '-P 2ybc'
_symmetry_space_group_name_H-M 'P 1 21/c 1'
_audit_creation_date 'Mon Jun 28 09:13:31 1999'
_audit_creation_method 'from TEXRAY.INF file'
_cell_angle_alpha 90
_cell_angle_beta 103
_cell_angle_gamma 90
_cell_formula_units_Z 4
_cell_length_a 9.6580
_cell_length_b 15.3750
_cell_length_c 9.9750
_cell_measurement_reflns_used 24
_cell_measurement_temperature 293.2
_cell_measurement_theta_max 15.0
_cell_measurement_theta_min 11.0
_cell_volume 1443.242
_computing_cell_refinement 'CAD4 Diffractometer Control'
_computing_data_collection 'CAD4 Diffractometer Control'
_computing_data_reduction teXsan
_computing_publication_material teXsan
_computing_structure_refinement teXsan
_computing_structure_solution SHELXS86
_diffrn_ambient_temperature 293.2
_diffrn_measurement_device CAD4
_diffrn_measurement_method 'omega/2-theta scans'
_diffrn_orient_matrix_UB_11 -0.02518
_diffrn_orient_matrix_UB_12 -0.05673
_diffrn_orient_matrix_UB_13 -0.04889
_diffrn_orient_matrix_UB_21 -0.01721
_diffrn_orient_matrix_UB_22 0.03066
_diffrn_orient_matrix_UB_23 -0.09102
_diffrn_orient_matrix_UB_31 0.10223
_diffrn_orient_matrix_UB_32 -0.00881
_diffrn_orient_matrix_UB_33 -0.00164
_diffrn_radiation_detector scintillation
_diffrn_radiation_monochromator graphite
_diffrn_radiation_source 'X-ray tube'
_diffrn_radiation_type MoKalpha
_diffrn_radiation_wavelength 0.7107
_diffrn_reflns_av_R_equivalents 1.83
_diffrn_reflns_limit_h_max 11
_diffrn_reflns_limit_h_min -11
_diffrn_reflns_limit_k_max 18
_diffrn_reflns_limit_k_min 0
_diffrn_reflns_limit_l_max 11
_diffrn_reflns_limit_l_min 0
_diffrn_reflns_number 2782
_diffrn_reflns_theta_max 24.96
_diffrn_reflns_theta_min 2
_diffrn_standards_decay_% -0.36
_diffrn_standards_interval_count 100
_diffrn_standards_number 3
_exptl_absorpt_coefficient_mu 0.064
_exptl_crystal_colour unknown
_exptl_crystal_density_diffrn 1.133
_exptl_crystal_density_meas 0.000
_exptl_crystal_description unknown
_exptl_crystal_F_000 524.00
_exptl_crystal_size_max 0.000
_exptl_crystal_size_mid 0.000
_exptl_crystal_size_min 0.000
_refine_diff_density_max -0.11
_refine_diff_density_min 0.12
_refine_ls_extinction_coef 80.81068
_refine_ls_extinction_method Zachariasen_type_2_Gaussian_isotropic
_refine_ls_goodness_of_fit_obs 3.410
_refine_ls_hydrogen_treatment noref
_refine_ls_matrix_type full
_refine_ls_number_parameters 173
_refine_ls_number_reflns 1826
_refine_ls_number_restraints 0
_refine_ls_R_factor_obs 0.0340
_refine_ls_shift/esd_max 0.0000
_refine_ls_structure_factor_coef F
_refine_ls_weighting_scheme sigma
_refine_ls_wR_factor_obs 0.0360
_reflns_number_observed 1826
_reflns_number_total 2782
_reflns_observed_criterion 3.00
_cod_data_source_file a906696i.txt
_cod_data_source_block '[D75]_R.S._P21/c'
_cod_depositor_comments
;
The following automatic conversions were performed:

'_atom_site_thermal_displace_type' tag value 'Uij' was replaced with
'Uani' value 36 times.

Automatic conversion script
Id: cif_fix_values 1646 2011-03-28 12:23:43Z adriana 
;
_cod_original_cell_volume 1438.5699
_cod_original_sg_symbol_H-M 'P 21/c     '
_cod_database_code 7203881

loop_
_symmetry_equiv_pos_as_xyz
'   +x,   +y,   +z'
'   -x,1/2+y,1/2-z'
'   -x,   -y,   -z'
'   +x,1/2-y,1/2+z'

loop_
_atom_site_aniso_label
_atom_site_aniso_U_11
_atom_site_aniso_U_22
_atom_site_aniso_U_33
_atom_site_aniso_U_12
_atom_site_aniso_U_13
_atom_site_aniso_U_23
C(1) 0.0417(9) 0.0466(9) 0.0548(10) 0.0027(7) 0.0172(7) 0.0041(8)
C(2) 0.0393(9) 0.062(1) 0.072(1) 0.0028(8) 0.0233(8) 0.0096(9)
C(3) 0.0393(9) 0.067(1) 0.077(1) -0.0117(9) 0.0135(9) 0.0039(10)
C(4) 0.0481(10) 0.054(1) 0.059(1) -0.0092(8) 0.0069(8) -0.0057(8)
C(4a) 0.0373(8) 0.0489(9) 0.0388(8) -0.0013(7) 0.0062(6) 0.0002(7)
C(5) 0.0476(10) 0.0508(10) 0.062(1) 0.0062(8) 0.0211(8) 0.0005(8)
C(6) 0.0394(9) 0.062(1) 0.075(1) 0.0124(8) 0.0131(9) 0.0153(10)
C(7) 0.0371(9) 0.062(1) 0.059(1) -0.0011(8) 0.0020(7) 0.0121(9)
C(8) 0.0385(8) 0.0491(9) 0.0469(9) -0.0032(7) 0.0075(7) 0.0030(7)
C(8a) 0.0328(8) 0.0441(9) 0.0397(8) 0.0001(7) 0.0123(6) 0.0041(7)
C(9) 0.0336(7) 0.0444(8) 0.0341(8) 0.0008(7) 0.0103(6) -0.0015(7)
C(9a) 0.0331(8) 0.0444(9) 0.0369(8) 0.0008(7) 0.0078(6) 0.0040(7)
C(10) 0.0473(9) 0.0528(10) 0.0432(9) 0.0011(8) 0.0127(7) -0.0084(7)
C(10a) 0.0384(8) 0.0459(9) 0.0418(9) 0.0019(7) 0.0157(7) 0.0008(7)
C(11) 0.066(1) 0.071(1) 0.073(1) 0.0006(10) 0.0136(10) -0.029(1)
C(12) 0.063(1) 0.096(1) 0.0434(10) 0.007(1) 0.0168(8) -0.0048(9)
C(13) 0.122(3) 0.068(2) 0.121(2) -0.010(2) -0.047(2) 0.013(2)
C(14) 0.141(3) 0.087(2) 0.109(2) -0.023(2) -0.005(2) -0.004(2)
C(15) 0.102(2) 0.075(2) 0.157(3) -0.003(2) -0.011(2) -0.013(2)

loop_
_atom_site_label
_atom_site_fract_x
_atom_site_fract_y
_atom_site_fract_z
_atom_site_U_iso_or_equiv
_atom_site_thermal_displace_type
_atom_site_calc_flag
_atom_site_calc_attached_atom
C(1) 0.7597(2) 0.55678(10) 0.4594(2) 0.0467 Uani ? ?
C(2) 0.8841(2) 0.6039(1) 0.4743(2) 0.0560 Uani ? ?
C(3) 0.8992(2) 0.6818(1) 0.5427(2) 0.0610 Uani ? ?
C(4) 0.7898(2) 0.7143(1) 0.5952(2) 0.0549 Uani ? ?
C(4a) 0.6622(1) 0.66888(10) 0.5804(1) 0.0422 Uani ? ?
C(5) 0.2929(2) 0.7467(1) 0.4745(2) 0.0523 Uani ? ?
C(6) 0.1792(2) 0.7298(1) 0.3646(2) 0.0589 Uani ? ?
C(7) 0.1714(2) 0.6525(1) 0.2941(2) 0.0544 Uani ? ?
C(8) 0.2760(2) 0.59094(10) 0.3359(2) 0.0453 Uani ? ?
C(8a) 0.3898(1) 0.60638(9) 0.4477(1) 0.0382 Uani ? ?
C(9) 0.5088(1) 0.54293(8) 0.4915(1) 0.0370 Uani ? ?
C(9a) 0.6487(1) 0.58820(9) 0.5135(1) 0.0382 Uani ? ?
C(10) 0.5349(2) 0.7029(1) 0.6318(2) 0.0474 Uani ? ?
C(10a) 0.4018(1) 0.68640(9) 0.5161(1) 0.0410 Uani ? ?
C(11) 0.5514(2) 0.7989(1) 0.6715(2) 0.0706 Uani ? ?
C(12) 0.5232(2) 0.6510(1) 0.7614(2) 0.0669 Uani ? ?
C(13) 0.9328(4) 0.5638(2) -0.0850(4) 0.1164 Uani ? ?
C(14) 0.9429(4) 0.4682(2) 0.1028(3) 0.1183 Uani ? ?
C(15) 0.8748(3) 0.5328(2) 0.0163(4) 0.1182 Uani ? ?
H(1) 0.7497 0.5025 0.4123 0.0560 Uani ? ?
H(2) 0.9590 0.5823 0.4366 0.0669 Uani ? ?
H(3) 0.9856 0.7136 0.5543 0.0735 Uani ? ?
H(4) 0.8018 0.7685 0.6422 0.0655 Uani ? ?
H(5) 0.2967 0.8004 0.5227 0.0623 Uani ? ?
H(6) 0.1058 0.7719 0.3375 0.0704 Uani ? ?
H(7) 0.0940 0.6418 0.2167 0.0653 Uani ? ?
H(8) 0.2702 0.5373 0.2874 0.0541 Uani ? ?
H(15) 0.8855 0.6086 -0.1442 0.1375 Uani ? ?
H(16) 0.9035 0.4462 0.1740 0.1410 Uani ? ?
H(17) 0.7872 0.5555 0.0277 0.1409 Uani ? ?
H(111) 0.6351 0.8066 0.7430 0.0831 Uani ? ?
H(112) 0.5589 0.8323 0.5932 0.0831 Uani ? ?
H(113) 0.4707 0.8176 0.7025 0.0831 Uani ? ?
H(121) 0.4434 0.6712 0.7928 0.0790 Uani ? ?
H(122) 0.5113 0.5910 0.7390 0.0790 Uani ? ?
H(123) 0.6076 0.6589 0.8321 0.0790 Uani ? ?

loop_
_atom_type_symbol
_atom_type_oxidation_number
_atom_type_number_in_cell
_atom_type_scat_dispersion_real
_atom_type_scat_dispersion_imag
_atom_type_scat_source
C 0 76 0.003 0.002 'International Tables'
H 0 68 0.000 0.000 'International Tables'

loop_
_geom_angle_atom_site_label_1
_geom_angle_atom_site_label_2
_geom_angle_atom_site_label_3
_geom_angle
_geom_angle_site_symmetry_1
_geom_angle_site_symmetry_2
_geom_angle_site_symmetry_3
_geom_angle_publ_flag
C(2) C(1) C(9a) 120.4(1) ? ? ? yes
C(1) C(2) C(3) 120.0(1) ? ? ? yes
C(2) C(3) C(4) 120.4(1) ? ? ? yes
C(3) C(4) C(4a) 121.1(1) ? ? ? yes
C(4) C(4a) C(9a) 118.3(1) ? ? ? yes
C(4) C(4a) C(10) 123.6(1) ? ? ? yes
C(9a) C(4a) C(10) 118.1(1) ? ? ? yes
C(6) C(5) C(10a) 120.9(1) ? ? ? yes
C(5) C(6) C(7) 120.4(1) ? ? ? yes
C(6) C(7) C(8) 119.6(1) ? ? ? yes
C(7) C(8) C(8a) 120.7(1) ? ? ? yes
C(8) C(8a) C(9) 122.1(1) ? ? ? yes
C(8) C(8a) C(10a) 120.0(1) ? ? ? yes
C(9) C(8a) C(10a) 117.7(1) ? ? ? yes
C(8a) C(9) C(9) 124.5(2) ? ? ? yes
C(8a) C(9) C(9a) 110.2(1) ? ? ? yes
C(9) C(9) C(9a) 125.2(2) ? ? ? yes
C(1) C(9a) C(4a) 119.8(1) ? ? ? yes
C(1) C(9a) C(9) 122.4(1) ? ? ? yes
C(4a) C(9a) C(9) 117.6(1) ? ? ? yes
C(4a) C(10) C(10a) 106.7(1) ? ? ? yes
C(4a) C(10) C(11) 112.0(1) ? ? ? yes
C(4a) C(10) C(12) 109.1(1) ? ? ? yes
C(10a) C(10) C(11) 111.9(1) ? ? ? yes
C(10a) C(10) C(12) 109.3(1) ? ? ? yes
C(11) C(10) C(12) 107.8(1) ? ? ? yes
C(5) C(10a) C(8a) 118.2(1) ? ? ? yes
C(5) C(10a) C(10) 123.7(1) ? ? ? yes
C(8a) C(10a) C(10) 118.1(1) ? ? ? yes
C(14) C(13) C(15) 120.7(3) ? ? ? yes
C(13) C(14) C(15) 119.3(3) ? ? ? yes
C(13) C(15) C(14) 120.1(3) ? ? ? yes

loop_
_geom_bond_atom_site_label_1
_geom_bond_atom_site_label_2
_geom_bond_distance
_geom_bond_site_symmetry_1
_geom_bond_site_symmetry_2
_geom_bond_publ_flag
C(1) C(2) 1.380(2) ? ? yes
C(1) C(9a) 1.396(2) ? ? yes
C(2) C(3) 1.369(2) ? ? yes
C(3) C(4) 1.380(2) ? ? yes
C(4) C(4a) 1.393(2) ? ? yes
C(4a) C(9a) 1.400(2) ? ? yes
C(4a) C(10) 1.533(2) ? ? yes
C(5) C(6) 1.379(2) ? ? yes
C(5) C(10a) 1.390(2) ? ? yes
C(6) C(7) 1.375(2) ? ? yes
C(7) C(8) 1.374(2) ? ? yes
C(8) C(8a) 1.387(2) ? ? yes
C(8a) C(9) 1.491(2) ? ? yes
C(8a) C(10a) 1.398(2) ? ? yes
C(9) C(9) 1.347(3) ? ? yes
C(9) C(9a) 1.489(2) ? ? yes
C(10) C(10a) 1.530(2) ? ? yes
C(10) C(11) 1.527(2) ? ? yes
C(10) C(12) 1.546(2) ? ? yes
C(13) C(14) 1.347(4) ? ? yes
C(13) C(15) 1.354(4) ? ? yes
C(14) C(15) 1.376(4) ? ? yes
